data_2202182
loop_
_publ_author_name
'Rickard, Clifton E. F.'
'Glenny, Mark W.'
'Nielson, Alastair J.'

_publ_section_title
;
 Tetrachloro(<i>N,N,N</i>',<i>N</i>'-tetramethylethylenediamine)zirconium(IV)
;
_journal_issue 4
_journal_name_full 'Acta Crystallographica Section E'
_journal_page_first m183
_journal_page_last m184
_journal_paper_doi 10.1107/S1600536803004458
_journal_volume 59
_journal_year 2003
_chemical_formula_iupac '[Zr Cl4 (C6 H16 N2)]'
_chemical_formula_moiety 'C6 H16 Cl4 N2 Zr'
_chemical_formula_sum 'C6 H16 Cl4 N2 Zr'
_chemical_formula_weight 349.23
_chemical_name_systematic
;
Tetrachloro(N,N,N',N'-tetramethylethylenediamine)zirconium(IV)
;
_space_group_IT_number 33
_symmetry_cell_setting orthorhombic
_symmetry_space_group_name_Hall 'P 2c -2n'
_symmetry_space_group_name_H-M 'P n a 21'
_atom_sites_solution_hydrogens geom
_atom_sites_solution_primary direct
_atom_sites_solution_secondary difmap
_audit_creation_method SHELXL-97
_cell_angle_alpha 90.00
_cell_angle_beta 90.00
_cell_angle_gamma 90.00
_cell_formula_units_Z 4
_cell_length_a 14.6419(3)
_cell_length_b 7.6642(2)
_cell_length_c 12.0660(2)
_cell_measurement_reflns_used 5543
_cell_measurement_temperature 203(2)
_cell_measurement_theta_max 25
_cell_measurement_theta_min 2
_cell_volume 1354.03(5)
_computing_cell_refinement SMART
_computing_data_collection 'SMART (Siemens, 1995)'
_computing_data_reduction 'SAINT (Siemens, 1995)'
_computing_molecular_graphics 'SHELXTL (Siemens, 1994)'
_computing_publication_material SHELXL97
_computing_structure_refinement 'SHELXL97 (Sheldrick, (1997)'
_computing_structure_solution 'SHELXS97 (Sheldrick, 1990)'
_diffrn_ambient_temperature 203(2)
_diffrn_measured_fraction_theta_full 0.955
_diffrn_measured_fraction_theta_max 0.955
_diffrn_measurement_device_type 'Siemens SMART'
_diffrn_measurement_method 'Area-detector \w'
_diffrn_radiation_monochromator graphite
_diffrn_radiation_source 'fine-focus sealed tube'
_diffrn_radiation_type MoK\a
_diffrn_radiation_wavelength 0.71073
_diffrn_reflns_av_R_equivalents 0.0267
_diffrn_reflns_av_sigmaI/netI 0.0185
_diffrn_reflns_limit_h_max 19
_diffrn_reflns_limit_h_min 0
_diffrn_reflns_limit_k_max 10
_diffrn_reflns_limit_k_min 0
_diffrn_reflns_limit_l_max 15
_diffrn_reflns_limit_l_min -15
_diffrn_reflns_number 13246
_diffrn_reflns_theta_full 28.12
_diffrn_reflns_theta_max 28.12
_diffrn_reflns_theta_min 2.78
_diffrn_standards_decay_% '< 2'
_exptl_absorpt_coefficient_mu 1.566
_exptl_absorpt_correction_T_max 0.7658
_exptl_absorpt_correction_T_min 0.5592
_exptl_absorpt_correction_type multi-scan
_exptl_absorpt_process_details '(Blessing, 1995)'
_exptl_crystal_colour Colourless
_exptl_crystal_density_diffrn 1.713
_exptl_crystal_density_method 'not measured'
_exptl_crystal_description 'irregular fragment'
_exptl_crystal_F_000 696
_exptl_crystal_size_max 0.42
_exptl_crystal_size_mid 0.28
_exptl_crystal_size_min 0.18
_refine_diff_density_max 0.298
_refine_diff_density_min -0.274
_refine_ls_abs_structure_details 'Flack (1983)'
_refine_ls_abs_structure_Flack 0.44(4)
_refine_ls_extinction_method none
_refine_ls_goodness_of_fit_ref 1.022
_refine_ls_hydrogen_treatment constr
_refine_ls_matrix_type full
_refine_ls_number_parameters 123
_refine_ls_number_reflns 3059
_refine_ls_number_restraints 1
_refine_ls_restrained_S_all 1.022
_refine_ls_R_factor_all 0.0195
_refine_ls_R_factor_gt 0.0179
_refine_ls_shift/su_max 0.362
_refine_ls_shift/su_mean 0.098
_refine_ls_structure_factor_coef Fsqd
_refine_ls_weighting_details 'calc w = 1/[\s^2^(Fo^2^)+(0.0236P)^2^+0.3332P] where P = (Fo^2^+2Fc^2^)/3'
_refine_ls_weighting_scheme calc
_refine_ls_wR_factor_gt 0.0443
_refine_ls_wR_factor_ref 0.0449
_reflns_number_gt 2927
_reflns_number_total 3059
_reflns_threshold_expression I>2\s(I)
_cod_data_source_file tk6095.cif
_cod_data_source_block I
_cod_depositor_comments
;
The following automatic conversions were performed:
'_symmetry_cell_setting' value 'Orthorhombic' changed to 'orthorhombic'
according to '/home/saulius/struct/CIF-dictionaries/cif_core.dic'
dictionary named 'cif_core.dic' version 2.4.1 from 2010-06-29.

Automatic conversion script
Id: cif_fix_enum 1527 2010-12-29 10:47:43Z saulius 

The following automatic conversions were performed:

'_symmetry_cell_setting' value 'Orthorhombic' changed to
'orthorhombic' according to
/home/saulius/struct/CIF-dictionaries/cif_core.dic dictionary named
'cif_core.dic' version 2.4.1 from 2010-06-29.

Automatic conversion script
Id: cif_fix_values 1715 2011-07-08 13:25:40Z adriana 
;
_cod_database_code 2202182
_cod_database_fobs_code 2202182

loop_
_symmetry_equiv_pos_as_xyz
'x, y, z'
'-x, -y, z+1/2'
'x+1/2, -y+1/2, z'
'-x+1/2, y+1/2, z+1/2'

loop_
_atom_site_label
_atom_site_fract_x
_atom_site_fract_y
_atom_site_fract_z
_atom_site_U_iso_or_equiv
_atom_site_adp_type
_atom_site_calc_flag
_atom_site_refinement_flags
_atom_site_occupancy
_atom_site_disorder_assembly
_atom_site_disorder_group
_atom_site_type_symbol
Zr 0.627442(12) 0.29424(2) 0.00024(2) 0.02937(5) Uani d . 1 . . Zr
Cl1 0.74056(4) 0.06689(7) -0.01508(5) 0.04599(13) Uani d . 1 . . Cl
Cl2 0.69303(5) 0.44693(8) -0.15709(5) 0.04966(15) Uani d . 1 . . Cl
Cl3 0.56170(5) 0.16809(8) 0.16688(5) 0.05046(15) Uani d . 1 . . Cl
Cl4 0.50142(5) 0.19267(10) -0.11037(6) 0.06198(19) Uani d . 1 . . Cl
N1 0.54743(13) 0.5652(2) 0.03979(15) 0.0374(4) Uani d . 1 . . N
N2 0.73028(14) 0.4546(3) 0.12161(17) 0.0399(4) Uani d . 1 . . N
C1 0.61453(19) 0.6866(3) 0.0917(3) 0.0566(7) Uani d . 1 . . C
H1A 0.6530 0.7378 0.0337 0.068 Uiso calc R 1 . . H
H1B 0.5815 0.7816 0.1284 0.068 Uiso calc R 1 . . H
C2 0.6737(2) 0.5966(4) 0.1743(3) 0.0593(7) Uani d . 1 . . C
H2A 0.6353 0.5457 0.2324 0.071 Uiso calc R 1 . . H
H2B 0.7143 0.6821 0.2091 0.071 Uiso calc R 1 . . H
C3 0.5085(2) 0.6529(4) -0.0606(2) 0.0644(8) Uani d . 1 . . C
H3A 0.4814 0.7635 -0.0393 0.097 Uiso calc R 1 . . H
H3B 0.4621 0.5787 -0.0934 0.097 Uiso calc R 1 . . H
H3C 0.5567 0.6733 -0.1141 0.097 Uiso calc R 1 . . H
C4 0.46831(18) 0.5402(4) 0.1175(2) 0.0514(6) Uani d . 1 . . C
H4A 0.4386 0.6515 0.1304 0.077 Uiso calc R 1 . . H
H4B 0.4903 0.4936 0.1873 0.077 Uiso calc R 1 . . H
H4C 0.4250 0.4594 0.0849 0.077 Uiso calc R 1 . . H
C5 0.8104(2) 0.5300(5) 0.0635(3) 0.0735(9) Uani d . 1 . . C
H5A 0.8499 0.5872 0.1169 0.110 Uiso calc R 1 . . H
H5B 0.7898 0.6143 0.0090 0.110 Uiso calc R 1 . . H
H5C 0.8440 0.4376 0.0266 0.110 Uiso calc R 1 . . H
C6 0.7671(2) 0.3430(4) 0.2132(2) 0.0590(7) Uani d . 1 . . C
H6A 0.8071 0.4121 0.2598 0.088 Uiso calc R 1 . . H
H6B 0.8012 0.2463 0.1818 0.088 Uiso calc R 1 . . H
H6C 0.7169 0.2982 0.2572 0.088 Uiso calc R 1 . . H

loop_
_atom_site_aniso_label
_atom_site_aniso_U_11
_atom_site_aniso_U_22
_atom_site_aniso_U_33
_atom_site_aniso_U_12
_atom_site_aniso_U_13
_atom_site_aniso_U_23
Zr 0.03907(9) 0.02282(8) 0.02621(8) -0.00208(6) 0.00333(8) -0.00278(8)
Cl1 0.0548(3) 0.0321(2) 0.0510(3) 0.0088(2) 0.0059(3) -0.0060(3)
Cl2 0.0650(4) 0.0463(3) 0.0377(3) 0.0036(3) 0.0179(3) 0.0096(3)
Cl3 0.0721(4) 0.0354(3) 0.0439(3) -0.0022(3) 0.0213(3) 0.0074(2)
Cl4 0.0628(4) 0.0687(4) 0.0545(4) -0.0182(3) -0.0137(3) -0.0101(3)
N1 0.0464(10) 0.0302(9) 0.0355(8) 0.0076(8) 0.0050(7) 0.0010(7)
N2 0.0401(10) 0.0339(10) 0.0457(10) -0.0014(8) -0.0068(8) -0.0081(8)
C1 0.0630(16) 0.0272(11) 0.080(2) 0.0025(11) 0.0023(15) -0.0130(12)
C2 0.0719(18) 0.0426(13) 0.0633(16) 0.0024(13) -0.0154(14) -0.0264(13)
C3 0.083(2) 0.0636(17) 0.0465(15) 0.0362(17) 0.0060(14) 0.0139(14)
C4 0.0505(14) 0.0508(15) 0.0530(14) 0.0152(11) 0.0143(11) 0.0045(12)
C5 0.0538(17) 0.077(2) 0.090(2) -0.0282(16) -0.0043(16) -0.0087(18)
C6 0.0658(17) 0.0667(18) 0.0444(13) 0.0114(15) -0.0186(12) -0.0091(13)

loop_
_atom_type_symbol
_atom_type_description
_atom_type_scat_dispersion_real
_atom_type_scat_dispersion_imag
_atom_type_scat_source
C C 0.0033 0.0016 'International Tables Vol C Tables 4.2.6.8 and 6.1.1.4'
H H 0.0000 0.0000 'International Tables Vol C Tables 4.2.6.8 and 6.1.1.4'
N N 0.0061 0.0033 'International Tables Vol C Tables 4.2.6.8 and 6.1.1.4'
Cl Cl 0.1484 0.1585 'International Tables Vol C Tables 4.2.6.8 and 6.1.1.4'
Zr Zr -2.9673 0.5597 'International Tables Vol C Tables 4.2.6.8 and 6.1.1.4'

loop_
_geom_angle_atom_site_label_1
_geom_angle_atom_site_label_2
_geom_angle_atom_site_label_3
_geom_angle
_geom_angle_publ_flag
Cl4 Zr Cl1 104.50(3) y
Cl4 Zr Cl2 91.46(3) y
Cl1 Zr Cl2 90.96(2) y
Cl4 Zr Cl3 91.52(3) y
Cl1 Zr Cl3 92.75(2) y
Cl2 Zr Cl3 174.52(2) y
Cl4 Zr N1 90.90(5) y
Cl1 Zr N1 164.40(5) y
Cl2 Zr N1 86.12(5) y
Cl3 Zr N1 89.23(5) y
Cl4 Zr N2 166.27(5) y
Cl1 Zr N2 89.21(5) y
Cl2 Zr N2 88.99(5) y
Cl3 Zr N2 87.03(5) y
N1 Zr N2 75.44(7) y
C1 N1 C3 108.1(2) ?
C1 N1 C4 109.0(2) ?
C3 N1 C4 105.57(19) ?
C1 N1 Zr 107.32(14) ?
C3 N1 Zr 114.06(15) ?
C4 N1 Zr 112.63(14) ?
C5 N2 C6 106.6(2) ?
C5 N2 C2 110.7(2) ?
C6 N2 C2 107.4(2) ?
C5 N2 Zr 113.67(18) ?
C6 N2 Zr 112.21(16) ?
C2 N2 Zr 106.15(14) ?
C2 C1 N1 112.1(2) ?
C2 C1 H1A 109.2 ?
N1 C1 H1A 109.2 ?
C2 C1 H1B 109.2 ?
N1 C1 H1B 109.2 ?
H1A C1 H1B 107.9 ?
C1 C2 N2 111.8(2) ?
C1 C2 H2A 109.2 ?
N2 C2 H2A 109.2 ?
C1 C2 H2B 109.2 ?
N2 C2 H2B 109.3 ?
H2A C2 H2B 107.9 ?
N1 C3 H3A 109.5 ?
N1 C3 H3B 109.5 ?
H3A C3 H3B 109.5 ?
N1 C3 H3C 109.5 ?
H3A C3 H3C 109.5 ?
H3B C3 H3C 109.5 ?
N1 C4 H4A 109.5 ?
N1 C4 H4B 109.5 ?
H4A C4 H4B 109.5 ?
N1 C4 H4C 109.5 ?
H4A C4 H4C 109.5 ?
H4B C4 H4C 109.5 ?
N2 C5 H5A 109.5 ?
N2 C5 H5B 109.5 ?
H5A C5 H5B 109.5 ?
N2 C5 H5C 109.5 ?
H5A C5 H5C 109.5 ?
H5B C5 H5C 109.5 ?
N2 C6 H6A 109.5 ?
N2 C6 H6B 109.5 ?
H6A C6 H6B 109.5 ?
N2 C6 H6C 109.5 ?
H6A C6 H6C 109.5 ?
H6B C6 H6C 109.5 ?

loop_
_geom_bond_atom_site_label_1
_geom_bond_atom_site_label_2
_geom_bond_site_symmetry_2
_geom_bond_distance
_geom_bond_publ_flag
Zr Cl4 . 2.4066(7) y
Zr Cl1 . 2.4111(5) y
Zr Cl2 . 2.4281(6) y
Zr Cl3 . 2.4298(6) y
Zr N1 . 2.4319(17) y
Zr N2 . 2.4337(19) y
N1 C1 . 1.491(3) ?
N1 C3 . 1.498(3) ?
N1 C4 . 1.503(3) ?
N2 C5 . 1.484(4) ?
N2 C6 . 1.498(4) ?
N2 C2 . 1.508(3) ?
C1 C2 . 1.490(4) ?
C1 H1A . 0.9800 ?
C1 H1B . 0.9800 ?
C2 H2A . 0.9800 ?
C2 H2B . 0.9800 ?
C3 H3A . 0.9700 ?
C3 H3B . 0.9700 ?
C3 H3C . 0.9700 ?
C4 H4A . 0.9700 ?
C4 H4B . 0.9700 ?
C4 H4C . 0.9700 ?
C5 H5A . 0.9700 ?
C5 H5B . 0.9700 ?
C5 H5C . 0.9700 ?
C6 H6A . 0.9700 ?
C6 H6B . 0.9700 ?
C6 H6C . 0.9700 ?
